data_4075091
loop_
_publ_author_name
'Bradley, Christopher A.'
'Keresztes, Ivan'
'Lobkovsky, Emil'
'Chirik, Paul J.'

_publ_section_title
;
 The "Indenyl Effect" in Zirconocene Dihydride Chemistry
;
_journal_issue 8
_journal_name_full Organometallics
_journal_page_first 2080
_journal_paper_doi 10.1021/om060035t
_journal_volume 25
_journal_year 2006
_chemical_formula_sum 'C33 H49 P Zr'
_chemical_formula_weight 567.91
_chemical_name_systematic
; 
 ? 
;
_space_group_IT_number 14
_symmetry_cell_setting monoclinic
_symmetry_space_group_name_Hall '-P 2yn'
_symmetry_space_group_name_H-M 'P 1 21/n 1'
_atom_sites_solution_hydrogens difmap
_atom_sites_solution_primary direct
_atom_sites_solution_secondary difmap
_audit_creation_method SHELXL-97
_cell_angle_alpha 90.00
_cell_angle_beta 95.300(3)
_cell_angle_gamma 90.00
_cell_formula_units_Z 4
_cell_length_a 9.6135(7)
_cell_length_b 19.6956(17)
_cell_length_c 16.2506(12)
_cell_measurement_reflns_used 5303
_cell_measurement_temperature 173(2)
_cell_measurement_theta_max 25.04
_cell_measurement_theta_min 2.37
_cell_volume 3063.8(4)
_computing_cell_refinement 'Bruker SAINT+'
_computing_data_collection 'Bruker APEX2'
_computing_data_reduction 'Bruker SAINT+'
_computing_molecular_graphics 'Bruker SHELXTL'
_computing_publication_material 'Bruker SHELXTL'
_computing_structure_refinement 'SHELXL-97 (Sheldrick, 1997)'
_computing_structure_solution 'SHELXS-97 (Sheldrick, 1990)'
_diffrn_ambient_temperature 173(2)
_diffrn_measured_fraction_theta_full 0.994
_diffrn_measured_fraction_theta_max 0.994
_diffrn_measurement_device_type 'Bruker X8 APEX II diffractometer'
_diffrn_measurement_method 'phi and omega scans'
_diffrn_radiation_monochromator graphite
_diffrn_radiation_source 'fine-focus sealed tube'
_diffrn_radiation_type MoK\a
_diffrn_radiation_wavelength 0.71073
_diffrn_reflns_av_R_equivalents 0.0584
_diffrn_reflns_av_sigmaI/netI 0.0573
_diffrn_reflns_limit_h_max 12
_diffrn_reflns_limit_h_min -10
_diffrn_reflns_limit_k_max 24
_diffrn_reflns_limit_k_min -23
_diffrn_reflns_limit_l_max 18
_diffrn_reflns_limit_l_min -20
_diffrn_reflns_number 32020
_diffrn_reflns_theta_full 26.37
_diffrn_reflns_theta_max 26.37
_diffrn_reflns_theta_min 1.63
_exptl_absorpt_coefficient_mu 0.430
_exptl_absorpt_correction_T_max 0.9915
_exptl_absorpt_correction_T_min 0.9190
_exptl_absorpt_correction_type multi-scan
_exptl_absorpt_process_details SADABS
_exptl_crystal_colour colourless
_exptl_crystal_density_diffrn 1.231
_exptl_crystal_density_method 'not measured'
_exptl_crystal_description rod
_exptl_crystal_F_000 1208
_exptl_crystal_size_max 0.20
_exptl_crystal_size_mid 0.05
_exptl_crystal_size_min 0.02
_refine_diff_density_max 0.344
_refine_diff_density_min -0.316
_refine_diff_density_rms 0.068
_refine_ls_extinction_method none
_refine_ls_goodness_of_fit_ref 1.022
_refine_ls_hydrogen_treatment refall
_refine_ls_matrix_type full
_refine_ls_number_parameters 512
_refine_ls_number_reflns 6224
_refine_ls_number_restraints 0
_refine_ls_restrained_S_all 1.022
_refine_ls_R_factor_all 0.0567
_refine_ls_R_factor_gt 0.0323
_refine_ls_shift/su_max 0.003
_refine_ls_shift/su_mean 0.000
_refine_ls_structure_factor_coef Fsqd
_refine_ls_weighting_details 'calc w=1/[\s^2^(Fo^2^)+(0.0329P)^2^+0.0000P] where P=(Fo^2^+2Fc^2^)/3'
_refine_ls_weighting_scheme calc
_refine_ls_wR_factor_gt 0.0652
_refine_ls_wR_factor_ref 0.0715
_reflns_number_gt 4603
_reflns_number_total 6224
_reflns_threshold_expression >2sigma(I)
_cod_data_source_file om060035tsi20060111_110443.cif
_cod_data_source_block cb67
_cod_depositor_comments
;
The following automatic conversions were performed:

'_symmetry_cell_setting' value 'Monoclinic' changed to 'monoclinic'
according to /home/saulius/struct/CIF-dictionaries/cif_core.dic
dictionary named 'cif_core.dic' version 2.4.1 from 2010-06-29.

Automatic conversion script
Id: cif_fix_values 1715 2011-07-08 13:25:40Z adriana 
;
_cod_original_sg_symbol_H-M P2(1)/n
_cod_database_code 4075091

loop_
_symmetry_equiv_pos_as_xyz
'x, y, z'
'-x+1/2, y+1/2, -z+1/2'
'-x, -y, -z'
'x-1/2, -y-1/2, z-1/2'

loop_
_atom_site_label
_atom_site_type_symbol
_atom_site_fract_x
_atom_site_fract_y
_atom_site_fract_z
_atom_site_U_iso_or_equiv
_atom_site_adp_type
_atom_site_occupancy
_atom_site_symmetry_multiplicity
_atom_site_calc_flag
Zr1 Zr 0.83689(2) 0.171230(11) 0.218235(12) 0.01410(7) Uani 1 1 d
H2M H 0.958(2) 0.1891(10) 0.3053(12) 0.017(5) Uiso 1 1 d
H1M H 0.666(2) 0.1998(11) 0.1971(12) 0.022(6) Uiso 1 1 d
P1 P 0.74103(6) 0.25224(3) 0.33595(4) 0.02267(15) Uani 1 1 d
C1 C 0.9120(2) 0.04958(10) 0.24217(12) 0.0162(5) Uani 1 1 d
C2 C 0.8059(2) 0.05154(11) 0.17485(14) 0.0170(5) Uani 1 1 d
H2 H 0.824(2) 0.0429(10) 0.1210(13) 0.016(6) Uiso 1 1 d
C3 C 0.6753(2) 0.06891(11) 0.20232(13) 0.0182(5) Uani 1 1 d
C4 C 0.6978(2) 0.07348(11) 0.29034(13) 0.0193(5) Uani 1 1 d
C5 C 0.8429(2) 0.06128(11) 0.31499(13) 0.0185(5) Uani 1 1 d
C6 C 0.8872(3) 0.05584(12) 0.40101(14) 0.0246(5) Uani 1 1 d
H6 H 0.982(2) 0.0479(10) 0.4190(12) 0.011(5) Uiso 1 1 d
C7 C 0.7901(3) 0.05945(14) 0.45692(15) 0.0316(6) Uani 1 1 d
H7 H 0.816(2) 0.0539(12) 0.5107(14) 0.027(7) Uiso 1 1 d
C8 C 0.6468(3) 0.07129(14) 0.43228(15) 0.0328(6) Uani 1 1 d
H8 H 0.583(2) 0.0723(12) 0.4740(15) 0.037(7) Uiso 1 1 d
C9 C 0.6009(2) 0.07956(13) 0.35123(15) 0.0260(6) Uani 1 1 d
H9 H 0.503(2) 0.0893(11) 0.3358(12) 0.021(6) Uiso 1 1 d
C10 C 1.0404(2) 0.23842(11) 0.16948(12) 0.0164(5) Uani 1 1 d
C11 C 0.9185(2) 0.27911(12) 0.15438(13) 0.0182(5) Uani 1 1 d
H11 H 0.904(2) 0.3178(11) 0.1797(12) 0.008(5) Uiso 1 1 d
C12 C 0.8240(2) 0.25002(11) 0.09252(12) 0.0170(5) Uani 1 1 d
C13 C 0.8894(2) 0.18992(11) 0.06576(13) 0.0169(5) Uani 1 1 d
C14 C 0.8532(2) 0.14408(12) -0.00063(13) 0.0211(5) Uani 1 1 d
H14 H 0.765(2) 0.1491(11) -0.0304(13) 0.024(6) Uiso 1 1 d
C15 C 0.9461(3) 0.09646(13) -0.02013(14) 0.0255(6) Uani 1 1 d
H15 H 0.927(2) 0.0661(11) -0.0653(13) 0.018(6) Uiso 1 1 d
C16 C 1.0803(3) 0.09081(13) 0.02515(14) 0.0253(5) Uani 1 1 d
H16 H 1.141(2) 0.0564(11) 0.0081(12) 0.014(5) Uiso 1 1 d
C17 C 1.1178(2) 0.13191(11) 0.09018(14) 0.0202(5) Uani 1 1 d
H17 H 1.208(2) 0.1271(10) 0.1222(12) 0.011(5) Uiso 1 1 d
C18 C 1.0241(2) 0.18326(11) 0.11316(12) 0.0164(5) Uani 1 1 d
C19 C 1.0581(2) 0.02220(11) 0.23788(14) 0.0193(5) Uani 1 1 d
H19 H 1.077(2) 0.0252(10) 0.1805(13) 0.016(6) Uiso 1 1 d
C20 C 1.1726(3) 0.06091(14) 0.28948(17) 0.0264(6) Uani 1 1 d
H20C H 1.166(2) 0.1085(13) 0.2842(13) 0.023(6) Uiso 1 1 d
H20B H 1.170(2) 0.0509(11) 0.3461(14) 0.022(6) Uiso 1 1 d
H20A H 1.260(3) 0.0495(12) 0.2726(14) 0.033(7) Uiso 1 1 d
C21 C 1.0644(3) -0.05294(13) 0.26068(19) 0.0292(6) Uani 1 1 d
H21C H 1.040(2) -0.0602(12) 0.3169(16) 0.034(7) Uiso 1 1 d
H21B H 1.159(2) -0.0715(12) 0.2548(14) 0.031(7) Uiso 1 1 d
H21A H 1.003(3) -0.0765(13) 0.2310(15) 0.034(8) Uiso 1 1 d
C22 C 0.5322(2) 0.06717(12) 0.15511(14) 0.0223(5) Uani 1 1 d
H22 H 0.4726(19) 0.0961(10) 0.1806(11) 0.010(5) Uiso 1 1 d
C23 C 0.4695(3) -0.00421(14) 0.16029(18) 0.0316(6) Uani 1 1 d
H23C H 0.373(3) -0.0040(12) 0.1359(14) 0.036(7) Uiso 1 1 d
H23B H 0.471(2) -0.0198(12) 0.2183(15) 0.029(7) Uiso 1 1 d
H23A H 0.522(2) -0.0364(12) 0.1295(13) 0.026(6) Uiso 1 1 d
C24 C 0.5316(3) 0.08924(16) 0.06560(16) 0.0308(6) Uani 1 1 d
H24C H 0.567(3) 0.1362(15) 0.0608(15) 0.046(8) Uiso 1 1 d
H24B H 0.439(3) 0.0858(13) 0.0384(15) 0.042(7) Uiso 1 1 d
H24A H 0.593(3) 0.0606(14) 0.0341(16) 0.050(8) Uiso 1 1 d
C25 C 1.1755(2) 0.25897(12) 0.21756(13) 0.0191(5) Uani 1 1 d
H25 H 1.2227(18) 0.2178(10) 0.2429(11) 0.007(5) Uiso 1 1 d
C26 C 1.2735(3) 0.28861(17) 0.15788(17) 0.0338(7) Uani 1 1 d
H26C H 1.233(3) 0.3308(13) 0.1289(15) 0.039(8) Uiso 1 1 d
H26B H 1.364(3) 0.3037(14) 0.1868(16) 0.048(8) Uiso 1 1 d
H26A H 1.294(2) 0.2565(13) 0.1180(16) 0.041(8) Uiso 1 1 d
C27 C 1.1560(3) 0.30965(13) 0.28644(16) 0.0249(6) Uani 1 1 d
H27C H 1.242(3) 0.3195(11) 0.3151(14) 0.026(6) Uiso 1 1 d
H27B H 1.093(2) 0.2927(11) 0.3265(13) 0.023(6) Uiso 1 1 d
H27A H 1.114(2) 0.3515(13) 0.2639(14) 0.030(7) Uiso 1 1 d
C28 C 0.6986(2) 0.28360(13) 0.04629(14) 0.0222(5) Uani 1 1 d
H28 H 0.633(2) 0.2504(10) 0.0307(12) 0.011(5) Uiso 1 1 d
C29 C 0.7412(3) 0.31509(15) -0.03351(16) 0.0314(6) Uani 1 1 d
H29C H 0.661(3) 0.3306(12) -0.0663(15) 0.037(7) Uiso 1 1 d
H29B H 0.806(3) 0.3521(13) -0.0226(15) 0.038(8) Uiso 1 1 d
H29A H 0.789(2) 0.2816(13) -0.0640(15) 0.036(7) Uiso 1 1 d
C30 C 0.6297(3) 0.33644(15) 0.09649(17) 0.0314(6) Uani 1 1 d
H30C H 0.596(2) 0.3182(12) 0.1471(15) 0.033(7) Uiso 1 1 d
H30B H 0.688(2) 0.3742(12) 0.1109(14) 0.027(7) Uiso 1 1 d
H30A H 0.553(2) 0.3556(12) 0.0650(14) 0.031(7) Uiso 1 1 d
C31 C 0.7742(3) 0.34276(14) 0.32410(18) 0.0318(6) Uani 1 1 d
H31C H 0.730(2) 0.3583(12) 0.2739(15) 0.029(7) Uiso 1 1 d
H31B H 0.875(3) 0.3503(14) 0.3253(17) 0.058(9) Uiso 1 1 d
H31A H 0.735(2) 0.3658(13) 0.3679(15) 0.039(7) Uiso 1 1 d
C32 C 0.8156(4) 0.24160(19) 0.44177(18) 0.0443(8) Uani 1 1 d
H32C H 0.773(3) 0.2746(15) 0.4765(16) 0.053(8) Uiso 1 1 d
H32B H 0.905(3) 0.2468(14) 0.4439(16) 0.040(9) Uiso 1 1 d
H32A H 0.802(3) 0.1986(17) 0.4590(17) 0.054(10) Uiso 1 1 d
C33 C 0.5548(3) 0.25406(18) 0.3486(2) 0.0417(8) Uani 1 1 d
H33C H 0.525(3) 0.2097(16) 0.3658(16) 0.049(9) Uiso 1 1 d
H33B H 0.542(3) 0.2811(15) 0.3916(16) 0.047(8) Uiso 1 1 d
H33A H 0.509(3) 0.2650(16) 0.295(2) 0.073(11) Uiso 1 1 d

loop_
_atom_site_aniso_label
_atom_site_aniso_U_11
_atom_site_aniso_U_22
_atom_site_aniso_U_33
_atom_site_aniso_U_23
_atom_site_aniso_U_13
_atom_site_aniso_U_12
Zr1 0.01329(11) 0.01515(12) 0.01389(11) -0.00060(10) 0.00139(8) 0.00002(9)
P1 0.0220(3) 0.0272(4) 0.0190(3) -0.0027(3) 0.0030(3) 0.0057(3)
C1 0.0197(11) 0.0104(12) 0.0186(11) 0.0019(9) 0.0026(9) -0.0018(9)
C2 0.0199(11) 0.0142(12) 0.0175(12) -0.0026(10) 0.0040(10) -0.0020(9)
C3 0.0169(11) 0.0154(12) 0.0221(12) -0.0004(10) 0.0006(9) -0.0027(9)
C4 0.0184(11) 0.0175(13) 0.0226(12) 0.0011(10) 0.0039(10) -0.0021(9)
C5 0.0201(11) 0.0162(12) 0.0194(12) 0.0027(10) 0.0027(10) -0.0014(9)
C6 0.0242(13) 0.0274(15) 0.0213(13) 0.0044(11) -0.0026(11) 0.0025(11)
C7 0.0404(16) 0.0392(17) 0.0152(13) 0.0075(12) 0.0029(12) -0.0019(12)
C8 0.0322(14) 0.0430(18) 0.0254(14) 0.0024(12) 0.0142(12) -0.0018(12)
C9 0.0207(13) 0.0298(15) 0.0285(14) 0.0006(11) 0.0079(11) -0.0013(11)
C10 0.0163(11) 0.0193(13) 0.0142(11) 0.0008(9) 0.0033(9) -0.0025(9)
C11 0.0219(12) 0.0149(13) 0.0186(12) -0.0015(10) 0.0060(10) -0.0007(10)
C12 0.0165(11) 0.0199(13) 0.0147(11) 0.0033(9) 0.0030(9) -0.0016(9)
C13 0.0191(11) 0.0182(13) 0.0137(11) 0.0030(9) 0.0036(9) -0.0026(9)
C14 0.0261(13) 0.0230(13) 0.0142(11) 0.0016(10) 0.0011(10) -0.0080(11)
C15 0.0408(15) 0.0205(14) 0.0162(12) -0.0041(11) 0.0080(11) -0.0086(12)
C16 0.0339(14) 0.0188(13) 0.0250(13) 0.0003(11) 0.0132(11) 0.0018(11)
C17 0.0196(12) 0.0190(13) 0.0225(12) 0.0035(10) 0.0055(10) 0.0013(10)
C18 0.0181(11) 0.0168(13) 0.0147(11) 0.0024(9) 0.0036(9) -0.0030(9)
C19 0.0170(11) 0.0192(13) 0.0218(13) 0.0020(10) 0.0029(10) 0.0016(10)
C20 0.0211(13) 0.0257(16) 0.0324(16) -0.0018(13) 0.0023(12) -0.0008(12)
C21 0.0277(15) 0.0203(15) 0.0398(17) 0.0034(13) 0.0034(13) 0.0046(12)
C22 0.0170(12) 0.0232(14) 0.0261(13) -0.0021(11) -0.0004(10) 0.0002(10)
C23 0.0239(14) 0.0291(16) 0.0407(17) -0.0013(14) -0.0019(13) -0.0087(12)
C24 0.0229(14) 0.0376(18) 0.0307(15) 0.0018(13) -0.0044(12) -0.0058(13)
C25 0.0152(11) 0.0205(13) 0.0210(12) -0.0013(10) -0.0008(9) -0.0017(10)
C26 0.0275(14) 0.046(2) 0.0292(15) -0.0104(15) 0.0071(12) -0.0188(14)
C27 0.0221(13) 0.0288(15) 0.0235(13) -0.0053(12) 0.0007(11) -0.0051(12)
C28 0.0185(12) 0.0234(14) 0.0236(13) 0.0034(11) -0.0040(10) 0.0001(11)
C29 0.0298(15) 0.0373(19) 0.0265(14) 0.0093(13) -0.0003(12) 0.0063(14)
C30 0.0254(14) 0.0381(18) 0.0305(15) 0.0048(14) 0.0004(12) 0.0106(14)
C31 0.0346(15) 0.0320(17) 0.0298(15) -0.0084(13) 0.0087(13) 0.0060(13)
C32 0.063(2) 0.044(2) 0.0250(15) -0.0096(15) 0.0021(15) 0.0180(18)
C33 0.0325(16) 0.045(2) 0.051(2) -0.0117(18) 0.0203(16) 0.0052(14)

loop_
_atom_type_symbol
_atom_type_description
_atom_type_scat_dispersion_real
_atom_type_scat_dispersion_imag
_atom_type_scat_source
C C 0.0033 0.0016 'International Tables Vol C Tables 4.2.6.8 and 6.1.1.4'
H H 0.0000 0.0000 'International Tables Vol C Tables 4.2.6.8 and 6.1.1.4'
P P 0.1023 0.0942 'International Tables Vol C Tables 4.2.6.8 and 6.1.1.4'
Zr Zr -2.9673 0.5597 'International Tables Vol C Tables 4.2.6.8 and 6.1.1.4'

loop_
_geom_angle_atom_site_label_1
_geom_angle_atom_site_label_2
_geom_angle_atom_site_label_3
_geom_angle
C2 Zr1 C11 136.09(7)
C2 Zr1 C1 33.16(7)
C11 Zr1 C1 140.20(7)
C2 Zr1 C3 32.70(7)
C11 Zr1 C3 146.76(7)
C1 Zr1 C3 55.00(6)
C2 Zr1 C10 118.85(7)
C11 Zr1 C10 32.58(7)
C1 Zr1 C10 108.91(7)
C3 Zr1 C10 149.23(7)
C2 Zr1 C12 110.80(7)
C11 Zr1 C12 32.27(7)
C1 Zr1 C12 133.72(7)
C3 Zr1 C12 114.54(7)
C10 Zr1 C12 54.47(6)
C2 Zr1 C13 83.80(7)
C11 Zr1 C13 52.65(7)
C1 Zr1 C13 101.73(7)
C3 Zr1 C13 100.71(7)
C10 Zr1 C13 53.69(6)
C12 Zr1 C13 32.10(6)
C2 Zr1 C18 88.40(7)
C11 Zr1 C18 52.64(7)
C1 Zr1 C18 88.97(6)
C3 Zr1 C18 117.27(7)
C10 Zr1 C18 31.97(6)
C12 Zr1 C18 53.61(6)
C13 Zr1 C18 32.36(6)
C2 Zr1 C5 52.45(7)
C11 Zr1 C5 159.05(7)
C1 Zr1 C5 31.75(6)
C3 Zr1 C5 52.97(7)
C10 Zr1 C5 128.90(6)
C12 Zr1 C5 163.21(7)
C13 Zr1 C5 132.81(7)
C18 Zr1 C5 118.73(6)
C2 Zr1 C4 52.15(7)
C11 Zr1 C4 166.87(7)
C1 Zr1 C4 52.87(6)
C3 Zr1 C4 31.67(6)
C10 Zr1 C4 159.89(7)
C12 Zr1 C4 142.82(6)
C13 Zr1 C4 131.93(7)
C18 Zr1 C4 139.15(7)
C5 Zr1 C4 31.13(6)
C2 Zr1 P1 136.19(5)
C11 Zr1 P1 86.19(5)
C1 Zr1 P1 124.08(5)
C3 Zr1 P1 107.06(5)
C10 Zr1 P1 103.54(5)
C12 Zr1 P1 102.21(5)
C13 Zr1 P1 134.12(5)
C18 Zr1 P1 135.10(5)
C5 Zr1 P1 92.97(5)
C4 Zr1 P1 84.17(5)
C2 Zr1 H2M 117.9(6)
C11 Zr1 H2M 87.3(6)
C1 Zr1 H2M 84.7(6)
C3 Zr1 H2M 125.9(6)
C10 Zr1 H2M 71.2(6)
C12 Zr1 H2M 119.5(6)
C13 Zr1 H2M 123.8(6)
C18 Zr1 H2M 93.4(6)
C5 Zr1 H2M 73.6(6)
C4 Zr1 H2M 96.4(6)
P1 Zr1 H2M 64.3(6)
C2 Zr1 H1M 99.5(7)
C11 Zr1 H1M 88.3(7)
C1 Zr1 H1M 126.1(7)
C3 Zr1 H1M 71.3(7)
C10 Zr1 H1M 120.6(7)
C12 Zr1 H1M 70.8(6)
C13 Zr1 H1M 91.7(6)
C18 Zr1 H1M 122.6(6)
C5 Zr1 H1M 110.3(7)
C4 Zr1 H1M 79.5(7)
P1 Zr1 H1M 64.7(7)
H2M Zr1 H1M 129.0(9)
C32 P1 C33 101.62(18)
C32 P1 C31 98.94(16)
C33 P1 C31 100.13(15)
C32 P1 Zr1 118.03(11)
C33 P1 Zr1 119.49(11)
C31 P1 Zr1 115.20(9)
C2 C1 C5 106.07(18)
C2 C1 C19 125.17(19)
C5 C1 C19 126.93(19)
C2 C1 Zr1 71.44(12)
C5 C1 Zr1 79.98(12)
C19 C1 Zr1 125.85(14)
C3 C2 C1 110.96(19)
C3 C2 Zr1 76.46(13)
C1 C2 Zr1 75.40(12)
C3 C2 H2 126.4(12)
C1 C2 H2 122.7(12)
Zr1 C2 H2 114.8(13)
C2 C3 C4 105.94(18)
C2 C3 C22 128.9(2)
C4 C3 C22 123.72(18)
C2 C3 Zr1 70.84(12)
C4 C3 Zr1 79.27(12)
C22 C3 Zr1 126.02(15)
C9 C4 C3 130.7(2)
C9 C4 C5 120.1(2)
C3 C4 C5 108.78(18)
C9 C4 Zr1 128.96(16)
C3 C4 Zr1 69.05(12)
C5 C4 Zr1 74.37(12)
C6 C5 C1 132.8(2)
C6 C5 C4 118.7(2)
C1 C5 C4 108.07(18)
C6 C5 Zr1 128.69(16)
C1 C5 Zr1 68.27(11)
C4 C5 Zr1 74.50(12)
C7 C6 C5 119.2(2)
C7 C6 H6 120.2(12)
C5 C6 H6 120.6(12)
C6 C7 C8 121.8(2)
C6 C7 H7 119.7(14)
C8 C7 H7 118.5(14)
C9 C8 C7 120.9(2)
C9 C8 H8 120.8(14)
C7 C8 H8 118.3(14)
C8 C9 C4 119.2(2)
C8 C9 H9 119.6(12)
C4 C9 H9 121.2(12)
C18 C10 C11 106.25(18)
C18 C10 C25 125.29(19)
C11 C10 C25 126.5(2)
C18 C10 Zr1 76.17(12)
C11 C10 Zr1 72.67(12)
C25 C10 Zr1 128.88(14)
C12 C11 C10 111.1(2)
C12 C11 Zr1 75.34(12)
C10 C11 Zr1 74.75(13)
C12 C11 H11 124.3(13)
C10 C11 H11 124.6(13)
Zr1 C11 H11 117.9(13)
C11 C12 C13 106.30(18)
C11 C12 C28 127.4(2)
C13 C12 C28 124.39(19)
C11 C12 Zr1 72.39(12)
C13 C12 Zr1 75.53(12)
C28 C12 Zr1 129.71(14)
C12 C13 C14 132.2(2)
C12 C13 C18 108.08(18)
C14 C13 C18 119.3(2)
C12 C13 Zr1 72.37(11)
C14 C13 Zr1 125.17(14)
C18 C13 Zr1 73.96(11)
C15 C14 C13 119.7(2)
C15 C14 H14 122.3(13)
C13 C14 H14 117.9(14)
C14 C15 C16 121.2(2)
C14 C15 H15 122.0(13)
C16 C15 H15 116.8(13)
C17 C16 C15 121.2(2)
C17 C16 H16 121.6(12)
C15 C16 H16 117.2(12)
C16 C17 C18 120.0(2)
C16 C17 H17 121.3(12)
C18 C17 H17 118.8(12)
C10 C18 C17 132.6(2)
C10 C18 C13 108.24(18)
C17 C18 C13 118.63(19)
C10 C18 Zr1 71.86(11)
C17 C18 Zr1 126.75(14)
C13 C18 Zr1 73.68(11)
C1 C19 C20 114.99(19)
C1 C19 C21 110.52(18)
C20 C19 C21 110.0(2)
C1 C19 H19 106.3(12)
C20 C19 H19 108.0(12)
C21 C19 H19 106.6(12)
C19 C20 H20C 113.9(13)
C19 C20 H20B 110.6(13)
H20C C20 H20B 106.7(19)
C19 C20 H20A 109.9(14)
H20C C20 H20A 105.8(19)
H20B C20 H20A 109.8(19)
C19 C21 H21C 111.2(15)
C19 C21 H21B 110.4(14)
H21C C21 H21B 109.9(19)
C19 C21 H21A 112.0(17)
H21C C21 H21A 103(2)
H21B C21 H21A 110(2)
C3 C22 C24 113.70(19)
C3 C22 C23 109.6(2)
C24 C22 C23 110.4(2)
C3 C22 H22 109.2(12)
C24 C22 H22 107.6(12)
C23 C22 H22 106.0(12)
C22 C23 H23C 109.7(15)
C22 C23 H23B 111.4(14)
H23C C23 H23B 108.6(19)
C22 C23 H23A 110.1(13)
H23C C23 H23A 108.1(19)
H23B C23 H23A 108.8(19)
C22 C24 H24C 111.9(15)
C22 C24 H24B 110.0(14)
H24C C24 H24B 110(2)
C22 C24 H24A 112.5(16)
H24C C24 H24A 105(2)
H24B C24 H24A 107(2)
C10 C25 C27 113.41(18)
C10 C25 C26 109.00(19)
C27 C25 C26 109.9(2)
C10 C25 H25 109.4(11)
C27 C25 H25 108.1(11)
C26 C25 H25 106.8(10)
C25 C26 H26C 112.0(14)
C25 C26 H26B 112.2(15)
H26C C26 H26B 105(2)
C25 C26 H26A 111.3(16)
H26C C26 H26A 109(2)
H26B C26 H26A 107(2)
C25 C27 H27C 109.8(14)
C25 C27 H27B 112.8(13)
H27C C27 H27B 108.3(18)
C25 C27 H27A 110.7(14)
H27C C27 H27A 109.3(19)
H27B C27 H27A 105.8(19)
C30 C28 C12 113.68(19)
C30 C28 C29 110.1(2)
C12 C28 C29 109.56(19)
C30 C28 H28 108.0(12)
C12 C28 H28 108.7(12)
C29 C28 H28 106.5(12)
C28 C29 H29C 110.0(15)
C28 C29 H29B 111.7(15)
H29C C29 H29B 110(2)
C28 C29 H29A 109.6(15)
H29C C29 H29A 109(2)
H29B C29 H29A 106(2)
C28 C30 H30C 113.2(14)
C28 C30 H30B 113.1(14)
H30C C30 H30B 108(2)
C28 C30 H30A 110.2(14)
H30C C30 H30A 107.7(19)
H30B C30 H30A 104(2)
P1 C31 H31C 109.9(15)
P1 C31 H31B 109.2(17)
H31C C31 H31B 110(2)
P1 C31 H31A 107.7(15)
H31C C31 H31A 109(2)
H31B C31 H31A 112(2)
P1 C32 H32C 108.6(16)
P1 C32 H32B 109.2(18)
H32C C32 H32B 112(2)
P1 C32 H32A 110.2(19)
H32C C32 H32A 111(2)
H32B C32 H32A 106(3)
P1 C33 H33C 109.5(16)
P1 C33 H33B 108.1(17)
H33C C33 H33B 104(2)
P1 C33 H33A 106.0(18)
H33C C33 H33A 110(2)
H33B C33 H33A 119(3)

loop_
_geom_bond_atom_site_label_1
_geom_bond_atom_site_label_2
_geom_bond_distance
Zr1 C2 2.471(2)
Zr1 C11 2.521(2)
Zr1 C1 2.522(2)
Zr1 C3 2.543(2)
Zr1 C10 2.548(2)
Zr1 C12 2.559(2)
Zr1 C13 2.600(2)
Zr1 C18 2.604(2)
Zr1 C5 2.674(2)
Zr1 C4 2.675(2)
Zr1 P1 2.7166(6)
Zr1 H2M 1.785(19)
Zr1 H1M 1.741(19)
P1 C32 1.813(3)
P1 C33 1.821(3)
P1 C31 1.824(3)
C1 C2 1.426(3)
C1 C5 1.429(3)
C1 C19 1.512(3)
C2 C3 1.413(3)
C2 H2 0.92(2)
C3 C4 1.430(3)
C3 C22 1.513(3)
C4 C9 1.425(3)
C4 C5 1.435(3)
C5 C6 1.427(3)
C6 C7 1.363(3)
C6 H6 0.941(19)
C7 C8 1.418(3)
C7 H7 0.89(2)
C8 C9 1.360(3)
C8 H8 0.96(2)
C9 H9 0.97(2)
C10 C18 1.420(3)
C10 C11 1.422(3)
C10 C25 1.508(3)
C11 C12 1.413(3)
C11 H11 0.88(2)
C12 C13 1.427(3)
C12 C28 1.513(3)
C13 C14 1.425(3)
C13 C18 1.450(3)
C14 C15 1.353(3)
C14 H14 0.94(2)
C15 C16 1.429(3)
C15 H15 0.95(2)
C16 C17 1.353(3)
C16 H16 0.95(2)
C17 C18 1.426(3)
C17 H17 0.97(2)
C19 C20 1.525(3)
C19 C21 1.525(3)
C19 H19 0.97(2)
C20 H20C 0.94(2)
C20 H20B 0.94(2)
C20 H20A 0.93(2)
C21 H21C 0.98(2)
C21 H21B 1.00(2)
C21 H21A 0.87(3)
C22 C24 1.518(3)
C22 C23 1.535(3)
C22 H22 0.931(19)
C23 H23C 0.97(2)
C23 H23B 0.99(2)
C23 H23A 0.97(2)
C24 H24C 0.99(3)
C24 H24B 0.96(3)
C24 H24A 0.99(3)
C25 C27 1.524(3)
C25 C26 1.529(3)
C25 H25 1.00(2)
C26 H26C 1.01(3)
C26 H26B 1.00(3)
C26 H26A 0.94(3)
C27 H27C 0.93(2)
C27 H27B 0.99(2)
C27 H27A 0.97(3)
C28 C30 1.512(3)
C28 C29 1.527(3)
C28 H28 0.93(2)
C29 H29C 0.94(3)
C29 H29B 0.96(3)
C29 H29A 0.97(2)
C30 H30C 0.98(2)
C30 H30B 0.95(2)
C30 H30A 0.94(2)
C31 H31C 0.94(2)
C31 H31B 0.98(3)
C31 H31A 0.95(3)
C32 H32C 0.98(3)
C32 H32B 0.86(3)
C32 H32A 0.90(3)
C33 H33C 0.97(3)
C33 H33B 0.90(3)
C33 H33A 0.97(3)
